data_7210714
loop_
_publ_author_name
'Lee, Eunji'
'Lee, Shim Sung'

_publ_section_title
;
 Unusual endo/exocyclic silver(i) coordination polymers of an
 NS4-macrocycle exhibiting solvent-induced single-crystal to
 single-crystal transformation
;
_journal_issue 9
_journal_name_full CrystEngComm
_journal_page_first 1814
_journal_paper_doi 10.1039/c3ce26900k
_journal_volume 15
_journal_year 2013
_chemical_formula_moiety 'C38 H46 Ag3 N2 S8, 2(C1.50 H3.50 Cl0.50 N0.50 O2.50), 2(Cl O4)'
_chemical_formula_sum 'C41 H53 Ag3 Cl3 N3 O13 S8'
_chemical_formula_weight 1482.30
_chemical_name_systematic
;
?
;
_space_group_IT_number 2
_symmetry_cell_setting triclinic
_symmetry_space_group_name_Hall '-P 1'
_symmetry_space_group_name_H-M 'P -1'
_atom_sites_solution_hydrogens geom
_atom_sites_solution_primary direct
_atom_sites_solution_secondary difmap
_audit_creation_method SHELXL-97
_cell_angle_alpha 80.603(7)
_cell_angle_beta 89.677(7)
_cell_angle_gamma 81.090(7)
_cell_formula_units_Z 1
_cell_length_a 8.8495(14)
_cell_length_b 12.1336(19)
_cell_length_c 12.559(2)
_cell_measurement_reflns_used 9919
_cell_measurement_temperature 173(2)
_cell_measurement_theta_max 27.55
_cell_measurement_theta_min 2.57
_cell_volume 1314.1(4)
_computing_cell_refinement 'Bruker SAINT'
_computing_data_collection 'Bruker APEX2'
_computing_data_reduction 'Bruker SAINT'
_computing_molecular_graphics 'Bruker SHELXTL'
_computing_publication_material 'Bruker SHELXTL'
_computing_structure_refinement 'SHELXL-97 (Sheldrick, 2008)'
_computing_structure_solution 'SHELXS-97 (Sheldrick, 2008)'
_diffrn_ambient_temperature 173(2)
_diffrn_measured_fraction_theta_full 0.995
_diffrn_measured_fraction_theta_max 0.995
_diffrn_measurement_device_type 'Bruker APEX-II CCD'
_diffrn_measurement_method '\f and \w scans'
_diffrn_radiation_monochromator graphite
_diffrn_radiation_source 'fine-focus sealed tube'
_diffrn_radiation_type MoK\a
_diffrn_radiation_wavelength 0.71073
_diffrn_reflns_av_R_equivalents 0.0360
_diffrn_reflns_av_sigmaI/netI 0.0324
_diffrn_reflns_limit_h_max 10
_diffrn_reflns_limit_h_min -10
_diffrn_reflns_limit_k_max 14
_diffrn_reflns_limit_k_min -14
_diffrn_reflns_limit_l_max 15
_diffrn_reflns_limit_l_min -12
_diffrn_reflns_number 19347
_diffrn_reflns_theta_full 26.00
_diffrn_reflns_theta_max 26.00
_diffrn_reflns_theta_min 1.64
_exptl_absorpt_coefficient_mu 1.640
_exptl_absorpt_correction_T_max 0.8651
_exptl_absorpt_correction_T_min 0.7781
_exptl_absorpt_correction_type multi-scan
_exptl_absorpt_process_details SADABS
_exptl_crystal_colour colourless
_exptl_crystal_density_diffrn 1.873
_exptl_crystal_density_method 'not measured'
_exptl_crystal_description needle
_exptl_crystal_F_000 744
_exptl_crystal_size_max 0.16
_exptl_crystal_size_mid 0.15
_exptl_crystal_size_min 0.09
_refine_diff_density_max 1.591
_refine_diff_density_min -2.333
_refine_diff_density_rms 0.196
_refine_ls_extinction_method none
_refine_ls_goodness_of_fit_ref 1.087
_refine_ls_hydrogen_treatment constr
_refine_ls_matrix_type full
_refine_ls_number_parameters 367
_refine_ls_number_reflns 5134
_refine_ls_number_restraints 24
_refine_ls_restrained_S_all 1.085
_refine_ls_R_factor_all 0.0714
_refine_ls_R_factor_gt 0.0708
_refine_ls_shift/su_max 0.000
_refine_ls_shift/su_mean 0.000
_refine_ls_structure_factor_coef Fsqd
_refine_ls_weighting_details 'calc w=1/[\s^2^(Fo^2^)+(0.0651P)^2^+25.0725P] where P=(Fo^2^+2Fc^2^)/3'
_refine_ls_weighting_scheme calc
_refine_ls_wR_factor_gt 0.1968
_refine_ls_wR_factor_ref 0.1971
_reflns_number_gt 5053
_reflns_number_total 5134
_reflns_threshold_expression >2sigma(I)
_cod_data_source_file c3ce26900k.txt
_cod_data_source_block complex2
_cod_depositor_comments
;
The following automatic conversions were performed:

'_symmetry_cell_setting' value 'Triclinic' changed to 'triclinic'
according to /home/saulius/struct/CIF-dictionaries/cif_core.dic
dictionary named 'cif_core.dic' version 2.4.2 from 2011-04-26.

Automatic conversion script
Id: cif_fix_values 1891 2012-01-12 08:04:46Z andrius 
;
_cod_original_sg_symbol_H-M P-1
_cod_database_code 7210714

loop_
_symmetry_equiv_pos_as_xyz
'x, y, z'
'-x, -y, -z'

loop_
_atom_site_label
_atom_site_type_symbol
_atom_site_fract_x
_atom_site_fract_y
_atom_site_fract_z
_atom_site_U_iso_or_equiv
_atom_site_adp_type
_atom_site_occupancy
_atom_site_symmetry_multiplicity
_atom_site_calc_flag
_atom_site_refinement_flags
_atom_site_disorder_assembly
_atom_site_disorder_group
Ag1 Ag 0.01486(7) 0.38466(5) -0.04566(5) 0.0287(2) Uani 1 1 d . . .
Ag2 Ag 0.5000 0.0000 0.5000 0.0764(6) Uani 1 2 d S . .
S2 S 0.2746(2) 0.28300(17) 0.06760(16) 0.0240(4) Uani 1 1 d . . .
S1 S -0.2885(2) 0.41205(17) -0.02134(16) 0.0248(4) Uani 1 1 d . . .
S4 S -0.1109(2) 0.48431(16) 0.19350(16) 0.0221(4) Uani 1 1 d . . .
S3 S 0.3126(3) 0.15796(19) 0.41923(18) 0.0312(5) Uani 1 1 d . . .
N1 N -0.0325(8) 0.2004(6) 0.0074(6) 0.0235(14) Uani 1 1 d . . .
Cl1 Cl 0.4795(2) 0.13666(17) 0.76513(16) 0.0285(4) Uani 1 1 d . . .
O1 O 0.3935(12) 0.0754(7) 0.7054(7) 0.061(2) Uani 1 1 d . . .
O2 O 0.4007(11) 0.2465(6) 0.7687(7) 0.060(2) Uani 1 1 d . . .
O3 O 0.5099(9) 0.0756(6) 0.8726(6) 0.0442(17) Uani 1 1 d . . .
O4 O 0.6207(11) 0.1485(9) 0.7127(8) 0.076(3) Uani 1 1 d . . .
Cl2 Cl 0.8124(5) 0.1992(4) 0.4079(4) 0.0373(10) Uani 0.50 1 d P A 1
O5 O 0.737(4) 0.109(3) 0.418(3) 0.123(10) Uani 0.50 1 d PU A 1
O6 O 0.920(2) 0.2006(17) 0.3194(18) 0.077(6) Uani 0.50 1 d P A 1
O7 O 0.726(3) 0.311(2) 0.397(2) 0.062(7) Uani 0.50 1 d PU A 1
O8 O 0.900(3) 0.186(3) 0.504(2) 0.099(9) Uani 0.50 1 d PU A 1
O9 O 0.706(2) 0.2879(15) 0.3726(14) 0.034(4) Uani 0.50 1 d PU B 2
N2 N 0.8673(18) 0.1389(15) 0.4751(14) 0.034(3) Uani 0.50 1 d P B 2
C20 C 0.782(2) 0.2447(19) 0.4613(19) 0.043(5) Uani 0.50 1 d P B 2
H20 H 0.7781 0.2875 0.5184 0.051 Uiso 0.50 1 calc PR B 2
C21 C 0.894(3) 0.079(2) 0.387(2) 0.062(7) Uani 0.50 1 d P B 2
H21A H 0.9517 0.0041 0.4121 0.092 Uiso 0.50 1 calc PR B 2
H21B H 0.9528 0.1212 0.3323 0.092 Uiso 0.50 1 calc PR B 2
H21C H 0.7959 0.0721 0.3551 0.092 Uiso 0.50 1 calc PR B 2
C22 C 0.945(3) 0.094(2) 0.5772(18) 0.058(7) Uani 0.50 1 d P B 2
H22A H 0.9980 0.0175 0.5754 0.087 Uiso 0.50 1 calc PR B 2
H22B H 0.8697 0.0921 0.6350 0.087 Uiso 0.50 1 calc PR B 2
H22C H 1.0190 0.1426 0.5908 0.087 Uiso 0.50 1 calc PR B 2
C1 C 0.0800(9) 0.1254(7) 0.0629(7) 0.0246(16) Uani 1 1 d . . .
C2 C 0.0488(11) 0.0326(7) 0.1326(7) 0.0304(18) Uani 1 1 d . . .
H2A H 0.1297 -0.0190 0.1708 0.036 Uiso 1 1 calc R . .
C3 C -0.1020(12) 0.0145(7) 0.1469(7) 0.034(2) Uani 1 1 d . . .
H3A H -0.1245 -0.0499 0.1946 0.041 Uiso 1 1 calc R . .
C4 C -0.2194(10) 0.0911(7) 0.0911(7) 0.0290(18) Uani 1 1 d . . .
H4A H -0.3234 0.0816 0.1012 0.035 Uiso 1 1 calc R . .
C5 C -0.1789(9) 0.1843(7) 0.0182(7) 0.0242(16) Uani 1 1 d . . .
C6 C -0.2976(9) 0.2707(7) -0.0454(8) 0.0296(18) Uani 1 1 d . . .
H6A H -0.4003 0.2518 -0.0262 0.035 Uiso 1 1 calc R . .
H6B H -0.2836 0.2680 -0.1233 0.035 Uiso 1 1 calc R . .
C7 C -0.3451(10) 0.3963(7) 0.1182(7) 0.0273(17) Uani 1 1 d . . .
H7A H -0.4555 0.3907 0.1215 0.033 Uiso 1 1 calc R . .
H7B H -0.2884 0.3248 0.1578 0.033 Uiso 1 1 calc R . .
C8 C -0.3163(9) 0.4923(7) 0.1737(7) 0.0257(17) Uani 1 1 d . . .
H8A H -0.3673 0.4870 0.2444 0.031 Uiso 1 1 calc R . .
H8B H -0.3588 0.5654 0.1291 0.031 Uiso 1 1 calc R . .
C9 C -0.1019(10) 0.5405(7) 0.3197(7) 0.0274(17) Uani 1 1 d . . .
H9A H -0.1430 0.6223 0.3085 0.033 Uiso 1 1 calc R . .
H9B H -0.1624 0.5008 0.3759 0.033 Uiso 1 1 calc R . .
C10 C 0.0635(10) 0.5208(7) 0.3530(6) 0.0273(17) Uani 1 1 d . . .
C11 C 0.1575(12) 0.5996(8) 0.3220(9) 0.044(2) Uani 1 1 d . . .
H11A H 0.1158 0.6721 0.2840 0.053 Uiso 1 1 calc R . .
C12 C 0.3163(13) 0.5735(10) 0.3463(10) 0.051(3) Uani 1 1 d . . .
H12A H 0.3806 0.6293 0.3278 0.061 Uiso 1 1 calc R . .
C13 C 0.3756(10) 0.4687(9) 0.3961(8) 0.036(2) Uani 1 1 d . . .
H13A H 0.4830 0.4501 0.4081 0.044 Uiso 1 1 calc R . .
C14 C 0.2842(10) 0.3878(8) 0.4299(7) 0.0296(18) Uani 1 1 d . A .
C15 C 0.1265(9) 0.4151(7) 0.4081(7) 0.0276(17) Uani 1 1 d . . .
H15A H 0.0618 0.3606 0.4314 0.033 Uiso 1 1 calc R . .
C16 C 0.3534(11) 0.2735(8) 0.4853(7) 0.036(2) Uani 1 1 d . . .
H16A H 0.3154 0.2621 0.5600 0.043 Uiso 1 1 calc R A .
H16B H 0.4657 0.2703 0.4898 0.043 Uiso 1 1 calc R . .
C17 C 0.3703(10) 0.1955(8) 0.2797(6) 0.0283(18) Uani 1 1 d . . .
H17A H 0.4610 0.2342 0.2784 0.034 Uiso 1 1 calc R A .
H17B H 0.3991 0.1258 0.2481 0.034 Uiso 1 1 calc R . .
C18 C 0.2421(9) 0.2722(7) 0.2124(6) 0.0246(16) Uani 1 1 d . A .
H18A H 0.2315 0.3486 0.2323 0.029 Uiso 1 1 calc R . .
H18B H 0.1448 0.2428 0.2291 0.029 Uiso 1 1 calc R . .
C19 C 0.2387(10) 0.1464(7) 0.0421(8) 0.0310(18) Uani 1 1 d . . .
H19A H 0.2620 0.1405 -0.0342 0.037 Uiso 1 1 calc R . .
H19B H 0.3096 0.0865 0.0880 0.037 Uiso 1 1 calc R . .

loop_
_atom_site_aniso_label
_atom_site_aniso_U_11
_atom_site_aniso_U_22
_atom_site_aniso_U_33
_atom_site_aniso_U_23
_atom_site_aniso_U_13
_atom_site_aniso_U_12
Ag1 0.0270(3) 0.0273(3) 0.0310(4) 0.0025(3) -0.0029(2) -0.0094(2)
Ag2 0.1119(13) 0.0463(7) 0.0513(8) 0.0040(6) -0.0260(8) 0.0370(8)
S2 0.0225(9) 0.0267(10) 0.0230(10) -0.0027(8) -0.0021(7) -0.0059(7)
S1 0.0216(9) 0.0246(10) 0.0270(10) -0.0042(8) -0.0032(8) 0.0001(7)
S4 0.0175(9) 0.0249(9) 0.0229(9) -0.0038(7) -0.0010(7) -0.0004(7)
S3 0.0300(11) 0.0297(11) 0.0294(11) 0.0047(8) 0.0005(8) -0.0011(9)
N1 0.022(3) 0.022(3) 0.027(3) -0.005(3) -0.003(3) -0.002(3)
Cl1 0.0319(10) 0.0245(9) 0.0273(10) -0.0031(8) -0.0006(8) 0.0000(8)
O1 0.092(7) 0.052(5) 0.048(5) -0.013(4) -0.008(4) -0.032(5)
O2 0.076(6) 0.032(4) 0.061(5) -0.007(4) -0.016(4) 0.025(4)
O3 0.049(4) 0.038(4) 0.038(4) 0.003(3) -0.007(3) 0.008(3)
O4 0.053(5) 0.091(7) 0.075(7) 0.002(5) 0.027(5) -0.005(5)
Cl2 0.027(2) 0.033(2) 0.049(3) -0.001(2) 0.005(2) -0.0021(18)
O5 0.120(11) 0.122(11) 0.129(11) -0.019(5) 0.004(5) -0.022(5)
O6 0.079(14) 0.063(12) 0.098(16) -0.027(11) 0.045(12) -0.022(10)
O7 0.062(8) 0.060(8) 0.063(8) -0.009(5) -0.001(5) -0.008(5)
O8 0.100(10) 0.100(10) 0.098(10) -0.015(5) 0.000(5) -0.014(5)
O9 0.034(5) 0.035(5) 0.031(5) -0.001(4) -0.003(4) -0.001(4)
N2 0.025(8) 0.037(9) 0.033(9) 0.007(8) -0.001(6) 0.002(7)
C20 0.041(12) 0.040(11) 0.041(12) -0.006(10) 0.000(9) 0.010(9)
C21 0.071(17) 0.063(16) 0.059(15) -0.036(13) 0.006(13) -0.006(13)
C22 0.055(14) 0.075(17) 0.031(11) 0.012(11) -0.008(10) 0.010(12)
C1 0.027(4) 0.021(4) 0.029(4) -0.011(3) 0.001(3) -0.003(3)
C2 0.038(5) 0.023(4) 0.028(4) -0.002(3) -0.004(4) 0.001(3)
C3 0.051(6) 0.020(4) 0.034(5) -0.002(3) 0.009(4) -0.015(4)
C4 0.034(5) 0.028(4) 0.031(4) -0.011(3) 0.007(4) -0.016(4)
C5 0.024(4) 0.021(4) 0.031(4) -0.012(3) 0.001(3) -0.006(3)
C6 0.019(4) 0.026(4) 0.046(5) -0.011(4) -0.003(4) -0.007(3)
C7 0.024(4) 0.031(4) 0.024(4) -0.002(3) 0.008(3) -0.001(3)
C8 0.019(4) 0.028(4) 0.028(4) -0.003(3) 0.000(3) 0.001(3)
C9 0.026(4) 0.031(4) 0.026(4) -0.011(3) -0.002(3) 0.002(3)
C10 0.031(4) 0.032(4) 0.018(4) -0.007(3) -0.005(3) 0.000(3)
C11 0.043(6) 0.026(5) 0.060(7) 0.005(4) -0.016(5) -0.011(4)
C12 0.044(6) 0.047(6) 0.059(7) 0.006(5) -0.008(5) -0.018(5)
C13 0.021(4) 0.051(6) 0.039(5) -0.010(4) -0.005(4) -0.010(4)
C14 0.028(4) 0.037(5) 0.022(4) -0.011(3) -0.006(3) 0.006(4)
C15 0.022(4) 0.031(4) 0.030(4) -0.006(3) 0.005(3) -0.004(3)
C16 0.036(5) 0.039(5) 0.029(5) -0.003(4) -0.011(4) 0.003(4)
C17 0.029(4) 0.040(5) 0.011(3) 0.004(3) -0.001(3) 0.002(4)
C18 0.022(4) 0.027(4) 0.021(4) -0.001(3) -0.005(3) 0.002(3)
C19 0.028(4) 0.029(4) 0.037(5) -0.010(4) 0.000(4) -0.002(3)

loop_
_atom_type_symbol
_atom_type_description
_atom_type_scat_dispersion_real
_atom_type_scat_dispersion_imag
_atom_type_scat_source
C C 0.0033 0.0016 'International Tables Vol C Tables 4.2.6.8 and 6.1.1.4'
H H 0.0000 0.0000 'International Tables Vol C Tables 4.2.6.8 and 6.1.1.4'
N N 0.0061 0.0033 'International Tables Vol C Tables 4.2.6.8 and 6.1.1.4'
O O 0.0106 0.0060 'International Tables Vol C Tables 4.2.6.8 and 6.1.1.4'
S S 0.1246 0.1234 'International Tables Vol C Tables 4.2.6.8 and 6.1.1.4'
Cl Cl 0.1484 0.1585 'International Tables Vol C Tables 4.2.6.8 and 6.1.1.4'
Ag Ag -0.8971 1.1015 'International Tables Vol C Tables 4.2.6.8 and 6.1.1.4'

loop_
_geom_angle_atom_site_label_1
_geom_angle_atom_site_label_2
_geom_angle_atom_site_label_3
_geom_angle
_geom_angle_site_symmetry_1
_geom_angle_site_symmetry_3
N1 Ag1 S4 144.38(18) . 2_565
N1 Ag1 S1 76.94(17) . .
S4 Ag1 S1 116.23(7) 2_565 .
N1 Ag1 S2 77.44(17) . .
S4 Ag1 S2 103.03(6) 2_565 .
S1 Ag1 S2 139.23(7) . .
N1 Ag1 Ag1 139.32(17) . 2_565
S4 Ag1 Ag1 76.30(5) 2_565 2_565
S1 Ag1 Ag1 83.27(5) . 2_565
S2 Ag1 Ag1 96.31(5) . 2_565
S3 Ag2 S3 180.0 2_656 .
S3 Ag2 O5 88.6(7) 2_656 .
S3 Ag2 O5 91.4(7) . .
C19 S2 C18 101.9(4) . .
C19 S2 Ag1 90.0(3) . .
C18 S2 Ag1 110.2(3) . .
C6 S1 C7 99.0(4) . .
C6 S1 Ag1 92.0(3) . .
C7 S1 Ag1 113.5(3) . .
C8 S4 C9 101.8(4) . .
C8 S4 Ag1 108.6(3) . 2_565
C9 S4 Ag1 108.9(3) . 2_565
C16 S3 C17 104.5(5) . .
C16 S3 Ag2 103.2(3) . .
C17 S3 Ag2 106.1(3) . .
C5 N1 C1 120.2(7) . .
C5 N1 Ag1 117.7(5) . .
C1 N1 Ag1 117.3(5) . .
O2 Cl1 O4 107.6(6) . .
O2 Cl1 O3 110.1(5) . .
O4 Cl1 O3 109.3(5) . .
O2 Cl1 O1 111.3(6) . .
O4 Cl1 O1 109.0(6) . .
O3 Cl1 O1 109.6(5) . .
O5 Cl2 O8 105.7(19) . .
O5 Cl2 O7 119.1(17) . .
O8 Cl2 O7 105.2(17) . .
O5 Cl2 O6 112.5(17) . .
O8 Cl2 O6 106.9(16) . .
O7 Cl2 O6 106.5(13) . .
Cl2 O5 Ag2 151(2) . .
C20 N2 C21 121(2) . .
C20 N2 C22 119(2) . .
C21 N2 C22 120(2) . .
O9 C20 N2 122(2) . .
N1 C1 C2 121.6(8) . .
N1 C1 C19 116.6(7) . .
C2 C1 C19 121.8(8) . .
C1 C2 C3 119.7(8) . .
C4 C3 C2 119.6(8) . .
C3 C4 C5 117.9(8) . .
N1 C5 C4 121.0(8) . .
N1 C5 C6 117.4(7) . .
C4 C5 C6 121.5(7) . .
C5 C6 S1 112.5(6) . .
C8 C7 S1 113.5(6) . .
C7 C8 S4 109.0(6) . .
C10 C9 S4 106.2(5) . .
C11 C10 C15 119.0(8) . .
C11 C10 C9 122.1(8) . .
C15 C10 C9 118.6(8) . .
C10 C11 C12 120.4(9) . .
C13 C12 C11 119.4(10) . .
C12 C13 C14 121.7(9) . .
C13 C14 C15 118.5(8) . .
C13 C14 C16 120.2(8) . .
C15 C14 C16 121.2(9) . .
C10 C15 C14 120.9(8) . .
C14 C16 S3 114.3(6) . .
C18 C17 S3 111.2(6) . .
C17 C18 S2 112.7(6) . .
C1 C19 S2 114.3(6) . .

loop_
_geom_bond_atom_site_label_1
_geom_bond_atom_site_label_2
_geom_bond_distance
_geom_bond_site_symmetry_2
Ag1 N1 2.328(7) .
Ag1 S4 2.477(2) 2_565
Ag1 S1 2.675(2) .
Ag1 S2 2.723(2) .
Ag1 Ag1 3.1679(14) 2_565
Ag2 S3 2.419(2) 2_656
Ag2 S3 2.419(2) .
Ag2 O5 2.75(3) .
S2 C19 1.813(9) .
S2 C18 1.826(8) .
S1 C6 1.803(8) .
S1 C7 1.808(8) .
S4 C8 1.822(8) .
S4 C9 1.832(8) .
S4 Ag1 2.477(2) 2_565
S3 C16 1.823(10) .
S3 C17 1.828(8) .
N1 C5 1.342(10) .
N1 C1 1.351(11) .
Cl1 O2 1.413(7) .
Cl1 O4 1.425(9) .
Cl1 O3 1.434(7) .
Cl1 O1 1.435(8) .
Cl2 O5 1.36(3) .
Cl2 O8 1.41(3) .
Cl2 O7 1.44(2) .
Cl2 O6 1.458(19) .
O9 C20 1.29(3) .
N2 C20 1.37(3) .
N2 C21 1.42(3) .
N2 C22 1.44(3) .
C1 C2 1.371(12) .
C1 C19 1.481(12) .
C2 C3 1.392(13) .
C3 C4 1.390(13) .
C4 C5 1.424(12) .
C5 C6 1.495(12) .
C7 C8 1.505(12) .
C9 C10 1.497(12) .
C10 C11 1.371(13) .
C10 C15 1.389(12) .
C11 C12 1.416(15) .
C12 C13 1.350(15) .
C13 C14 1.380(14) .
C14 C15 1.401(12) .
C14 C16 1.487(12) .
C17 C18 1.515(10) .
